data_4102858
loop_
_publ_author_name
'Hao Shen'
'Zuowei Xie'

_publ_section_title
;
 Atom-Economical Synthesis of N-Heterocycles via Cascade
 Inter-/Intramolecular C-N Bond-Forming Reactions Catalyzed by Ti Amides
;
_journal_name_full 'Journal of the American Chemical Society'
_journal_page_first 11473
_journal_page_last 11480
_journal_paper_doi 10.1021/ja101796k
_journal_volume 132
_journal_year 2010
_chemical_formula_sum 'C19 H18 N2 O'
_chemical_formula_weight 290.35
_chemical_name_systematic
; 
 ? 
;
_space_group_IT_number 33
_symmetry_cell_setting orthorhombic
_symmetry_space_group_name_Hall 'P 2c -2n'
_symmetry_space_group_name_H-M 'P n a 21'
_atom_sites_solution_hydrogens geom
_atom_sites_solution_primary direct
_atom_sites_solution_secondary difmap
_audit_creation_method SHELXL-97
_cell_angle_alpha 90.00
_cell_angle_beta 90.00
_cell_angle_gamma 90.00
_cell_formula_units_Z 4
_cell_length_a 10.187(5)
_cell_length_b 15.423(8)
_cell_length_c 9.570(5)
_cell_measurement_temperature 293(2)
_cell_volume 1503.6(13)
_computing_cell_refinement 'BRUKER SMART CCD DIFFRACTOMETER'
_computing_data_collection 'BRUKER SMART CCD DIFFRACTOMETER'
_computing_data_reduction 'BRUKER SMART CCD DIFFRACTOMETER'
_computing_molecular_graphics 'SIEMENS SHELXTL'
_computing_publication_material 'SIEMENS SHELXTL'
_computing_structure_refinement 'SHELXL-97 (Sheldrick, 1997)'
_computing_structure_solution 'SHELXS-97 (Sheldrick, 1990)'
_diffrn_ambient_temperature 293(2)
_diffrn_measured_fraction_theta_full 0.999
_diffrn_measured_fraction_theta_max 0.999
_diffrn_measurement_device_type 'BRUKER SMART CCD DIFFRACTOMETER'
_diffrn_measurement_method 'OMEGA SCAN'
_diffrn_radiation_monochromator graphite
_diffrn_radiation_source 'fine-focus sealed tube'
_diffrn_radiation_type MoK\a
_diffrn_radiation_wavelength 0.71073
_diffrn_reflns_av_R_equivalents 0.0381
_diffrn_reflns_av_sigmaI/netI 0.0393
_diffrn_reflns_limit_h_max 9
_diffrn_reflns_limit_h_min -13
_diffrn_reflns_limit_k_max 20
_diffrn_reflns_limit_k_min -20
_diffrn_reflns_limit_l_max 12
_diffrn_reflns_limit_l_min -11
_diffrn_reflns_number 9678
_diffrn_reflns_theta_full 28.09
_diffrn_reflns_theta_max 28.09
_diffrn_reflns_theta_min 2.40
_exptl_absorpt_coefficient_mu 0.080
_exptl_absorpt_correction_T_max 1.0000
_exptl_absorpt_correction_T_min 0.392270
_exptl_absorpt_correction_type multi-scan
_exptl_crystal_colour yellow
_exptl_crystal_density_diffrn 1.283
_exptl_crystal_density_method 'not measured'
_exptl_crystal_description block
_exptl_crystal_F_000 616
_exptl_crystal_size_max 0.40
_exptl_crystal_size_mid 0.30
_exptl_crystal_size_min 0.20
_refine_diff_density_max 0.162
_refine_diff_density_min -0.140
_refine_diff_density_rms 0.031
_refine_ls_abs_structure_details 'Flack H D (1983), Acta Cryst. A39, 876-881'
_refine_ls_abs_structure_Flack 0.2(17)
_refine_ls_extinction_method none
_refine_ls_goodness_of_fit_ref 1.041
_refine_ls_hydrogen_treatment riding
_refine_ls_matrix_type full
_refine_ls_number_parameters 199
_refine_ls_number_reflns 3439
_refine_ls_number_restraints 1
_refine_ls_restrained_S_all 1.041
_refine_ls_R_factor_all 0.0555
_refine_ls_R_factor_gt 0.0395
_refine_ls_shift/su_max 0.006
_refine_ls_shift/su_mean 0.001
_refine_ls_structure_factor_coef Fsqd
_refine_ls_weighting_details 'calc w=1/[\s^2^(Fo^2^)+(0.0623P)^2^+0.0481P] where P=(Fo^2^+2Fc^2^)/3'
_refine_ls_weighting_scheme calc
_refine_ls_wR_factor_gt 0.1007
_refine_ls_wR_factor_ref 0.1134
_reflns_number_gt 2710
_reflns_number_total 3439
_reflns_threshold_expression >2sigma(I)
_cod_data_source_file ja101796k_si_002_2.cif
_cod_data_source_block Z-4f
_cod_database_code 4102858

loop_
_symmetry_equiv_pos_as_xyz
'x, y, z'
'-x, -y, z+1/2'
'x+1/2, -y+1/2, z'
'-x+1/2, y+1/2, z+1/2'

loop_
_atom_site_label
_atom_site_type_symbol
_atom_site_fract_x
_atom_site_fract_y
_atom_site_fract_z
_atom_site_U_iso_or_equiv
_atom_site_adp_type
_atom_site_occupancy
_atom_site_symmetry_multiplicity
_atom_site_calc_flag
_atom_site_refinement_flags
O1 O 0.14075(16) 0.01349(10) 0.01567(15) 0.0743(4) Uani 1 1 d .
C1 C 0.33639(16) 0.00885(10) 0.62590(17) 0.0456(4) Uani 1 1 d .
C2 C 0.41943(17) 0.04706(11) 0.71691(18) 0.0499(4) Uani 1 1 d .
H2A H 0.4282 0.0191 0.8025 0.060 Uiso 1 1 calc R
C3 C 0.49723(15) 0.12546(11) 0.70071(19) 0.0496(4) Uani 1 1 d .
C4 C 0.51041(17) 0.17008(12) 0.5735(2) 0.0583(4) Uani 1 1 d .
H4A H 0.4661 0.1504 0.4947 0.070 Uiso 1 1 calc R
C5 C 0.5884(2) 0.24279(13) 0.5647(3) 0.0717(6) Uani 1 1 d .
H5A H 0.5962 0.2715 0.4796 0.086 Uiso 1 1 calc R
C6 C 0.6545(2) 0.27361(14) 0.6789(3) 0.0796(8) Uani 1 1 d .
H6A H 0.7073 0.3226 0.6714 0.095 Uiso 1 1 calc R
C7 C 0.6419(2) 0.23124(14) 0.8054(3) 0.0780(7) Uani 1 1 d .
H7A H 0.6858 0.2521 0.8837 0.094 Uiso 1 1 calc R
C8 C 0.56434(19) 0.15797(12) 0.8162(2) 0.0629(5) Uani 1 1 d .
H8A H 0.5569 0.1299 0.9018 0.075 Uiso 1 1 calc R
C9 C 0.26135(16) -0.07061(10) 0.65196(19) 0.0469(4) Uani 1 1 d .
C10 C 0.2561(2) -0.12566(11) 0.7664(2) 0.0582(4) Uani 1 1 d .
H10A H 0.3074 -0.1150 0.8450 0.070 Uiso 1 1 calc R
C11 C 0.1739(2) -0.19619(14) 0.7617(2) 0.0698(6) Uani 1 1 d .
H11A H 0.1696 -0.2337 0.8376 0.084 Uiso 1 1 calc R
C12 C 0.0978(2) -0.21177(13) 0.6458(3) 0.0690(5) Uani 1 1 d .
H12A H 0.0425 -0.2597 0.6447 0.083 Uiso 1 1 calc R
C13 C 0.10193(19) -0.15749(11) 0.5305(2) 0.0597(4) Uani 1 1 d .
H13A H 0.0499 -0.1687 0.4527 0.072 Uiso 1 1 calc R
C14 C 0.18500(15) -0.08607(10) 0.53286(17) 0.0468(4) Uani 1 1 d .
C15 C 0.21907(17) -0.01389(11) 0.43726(19) 0.0482(4) Uani 1 1 d .
C16 C 0.0702(2) -0.04630(18) 0.2375(2) 0.0740(6) Uani 1 1 d .
H16A H -0.0094 -0.0119 0.2418 0.089 Uiso 1 1 calc R
H16B H 0.0539 -0.1010 0.2845 0.089 Uiso 1 1 calc R
C17 C 0.1065(3) -0.06264(15) 0.0881(2) 0.0790(7) Uani 1 1 d .
H17A H 0.1799 -0.1027 0.0851 0.095 Uiso 1 1 calc R
H17B H 0.0330 -0.0900 0.0411 0.095 Uiso 1 1 calc R
C18 C 0.2488(3) 0.05302(17) 0.0816(3) 0.0808(7) Uani 1 1 d .
H18A H 0.2725 0.1051 0.0307 0.097 Uiso 1 1 calc R
H18B H 0.3232 0.0138 0.0788 0.097 Uiso 1 1 calc R
C19 C 0.2202(3) 0.07592(15) 0.2286(3) 0.0856(7) Uani 1 1 d .
H19A H 0.2986 0.0994 0.2720 0.103 Uiso 1 1 calc R
H19B H 0.1525 0.1201 0.2314 0.103 Uiso 1 1 calc R
N1 N 0.30559(14) 0.03982(9) 0.49278(15) 0.0493(3) Uani 1 1 d .
N2 N 0.17611(17) -0.00074(10) 0.30643(18) 0.0614(4) Uani 1 1 d .

loop_
_atom_site_aniso_label
_atom_site_aniso_U_11
_atom_site_aniso_U_22
_atom_site_aniso_U_33
_atom_site_aniso_U_23
_atom_site_aniso_U_13
_atom_site_aniso_U_12
O1 0.0938(10) 0.0763(9) 0.0527(9) 0.0004(7) -0.0138(8) 0.0081(8)
C1 0.0510(9) 0.0455(8) 0.0403(8) -0.0010(6) 0.0017(7) 0.0084(6)
C2 0.0534(9) 0.0546(9) 0.0416(8) 0.0016(7) -0.0040(7) 0.0077(7)
C3 0.0418(8) 0.0517(8) 0.0553(10) -0.0065(7) -0.0051(7) 0.0105(6)
C4 0.0563(10) 0.0585(10) 0.0601(11) -0.0027(8) 0.0008(9) 0.0015(8)
C5 0.0638(12) 0.0601(11) 0.0912(16) 0.0034(11) 0.0062(11) 0.0013(9)
C6 0.0562(12) 0.0551(11) 0.127(2) -0.0098(13) -0.0038(13) -0.0025(9)
C7 0.0581(11) 0.0639(12) 0.112(2) -0.0262(14) -0.0285(13) 0.0086(9)
C8 0.0567(10) 0.0617(10) 0.0704(12) -0.0103(9) -0.0169(9) 0.0127(8)
C9 0.0515(9) 0.0466(8) 0.0426(8) -0.0032(6) 0.0042(7) 0.0075(7)
C10 0.0744(12) 0.0568(10) 0.0434(9) 0.0053(8) 0.0024(8) 0.0046(9)
C11 0.0888(14) 0.0572(11) 0.0632(14) 0.0105(9) 0.0135(11) -0.0007(10)
C12 0.0736(12) 0.0540(10) 0.0793(14) 0.0018(10) 0.0117(12) -0.0093(9)
C13 0.0609(10) 0.0571(9) 0.0612(11) -0.0037(9) 0.0000(9) -0.0040(8)
C14 0.0504(8) 0.0464(8) 0.0437(9) -0.0030(7) 0.0050(7) 0.0066(6)
C15 0.0532(9) 0.0480(8) 0.0433(8) -0.0033(7) -0.0006(7) 0.0062(7)
C16 0.0655(11) 0.1041(17) 0.0523(12) 0.0010(11) -0.0110(9) -0.0129(11)
C17 0.1042(18) 0.0728(13) 0.0601(13) -0.0056(10) -0.0143(12) -0.0104(12)
C18 0.0951(16) 0.0800(15) 0.0672(15) 0.0231(11) -0.0158(12) -0.0064(12)
C19 0.132(2) 0.0627(12) 0.0623(14) 0.0153(10) -0.0376(14) -0.0168(14)
N1 0.0600(8) 0.0453(7) 0.0426(7) -0.0002(6) -0.0060(6) 0.0013(6)
N2 0.0779(10) 0.0580(9) 0.0483(9) 0.0027(7) -0.0163(8) -0.0039(7)

loop_
_atom_type_symbol
_atom_type_description
_atom_type_scat_dispersion_real
_atom_type_scat_dispersion_imag
_atom_type_scat_source
C C 0.0033 0.0016 'International Tables Vol C Tables 4.2.6.8 and 6.1.1.4'
H H 0.0000 0.0000 'International Tables Vol C Tables 4.2.6.8 and 6.1.1.4'
N N 0.0061 0.0033 'International Tables Vol C Tables 4.2.6.8 and 6.1.1.4'
O O 0.0106 0.0060 'International Tables Vol C Tables 4.2.6.8 and 6.1.1.4'

loop_
_geom_angle_atom_site_label_1
_geom_angle_atom_site_label_2
_geom_angle_atom_site_label_3
_geom_angle
C18 O1 C17 109.54(17)
C2 C1 N1 125.48(16)
C2 C1 C9 125.60(15)
N1 C1 C9 108.91(14)
C1 C2 C3 129.48(16)
C8 C3 C4 117.66(18)
C8 C3 C2 118.83(18)
C4 C3 C2 123.50(15)
C5 C4 C3 120.51(19)
C6 C5 C4 121.1(2)
C5 C6 C7 119.3(2)
C6 C7 C8 120.3(2)
C7 C8 C3 121.1(2)
C10 C9 C14 121.15(16)
C10 C9 C1 131.78(17)
C14 C9 C1 107.07(15)
C11 C10 C9 118.84(19)
C10 C11 C12 120.58(19)
C11 C12 C13 121.35(18)
C12 C13 C14 118.96(19)
C13 C14 C9 119.13(16)
C13 C14 C15 136.71(17)
C9 C14 C15 104.16(14)
N1 C15 N2 119.87(16)
N1 C15 C14 112.26(15)
N2 C15 C14 127.82(17)
N2 C16 C17 109.4(2)
O1 C17 C16 113.01(19)
O1 C18 C19 112.1(2)
N2 C19 C18 110.5(2)
C15 N1 C1 107.60(15)
C15 N2 C16 126.52(18)
C15 N2 C19 119.72(17)
C16 N2 C19 112.83(18)

loop_
_geom_bond_atom_site_label_1
_geom_bond_atom_site_label_2
_geom_bond_distance
O1 C18 1.407(3)
O1 C17 1.407(3)
C1 C2 1.350(2)
C1 N1 1.396(2)
C1 C9 1.466(2)
C2 C3 1.454(3)
C3 C8 1.393(3)
C3 C4 1.405(3)
C4 C5 1.377(3)
C5 C6 1.369(4)
C6 C7 1.382(4)
C7 C8 1.383(3)
C9 C10 1.387(2)
C9 C14 1.400(3)
C10 C11 1.374(3)
C11 C12 1.374(3)
C12 C13 1.386(3)
C13 C14 1.389(2)
C14 C15 1.482(3)
C15 N1 1.321(2)
C15 N2 1.342(2)
C16 N2 1.447(3)
C16 C17 1.499(3)
C18 C19 1.479(4)
C19 N2 1.468(3)

loop_
_cod_related_entry_id
_cod_related_entry_database
_cod_related_entry_code
1 ChemSpider 30660126
